data_4302275
loop_
_publ_author_name
'Tonks, Ian A.'
'Henling, Larry M.'
'Day, Michael W.'
'Bercaw, John E.'

_publ_section_title
;
 Amine, Amido, and Imido Complexes of Tantalum Supported by a Pyridine-Linked
 Bis(phenolate) Pincer Ligand: Ta--N \p-Bonding Influences Pincer Ligand
 Geometry
;
_journal_coden_ASTM INOCAJ
_journal_issue 12
_journal_name_full 'Inorganic Chemistry'
_journal_page_first 5096
_journal_page_last 5105
_journal_paper_doi 10.1021/ic802234x
_journal_volume 48
_journal_year 2009
_space_group_IT_number 2
_symmetry_cell_setting triclinic
_symmetry_Int_Tables_number 2
_symmetry_space_group_name_Hall '-P 1'
_symmetry_space_group_name_H-M 'P -1'
_cell_angle_alpha 95.871(11)
_cell_angle_beta 107.280(10)
_cell_angle_gamma 115.467(8)
_cell_length_a 15.741(3)
_cell_length_b 18.296(3)
_cell_length_c 19.628(3)
_cell_volume 4696.5(15)
_cod_data_source_file ic802234x_si_002_6.cif
_cod_data_source_block complex5
_cod_original_cell_volume 4696.38
_cod_database_code 4302275

loop_
_symmetry_equiv_pos_site_id
_symmetry_equiv_pos_as_xyz
1 x,y,z
2 -x,-y,-z

loop_
_atom_site_label
_atom_site_type_symbol
_atom_site_fract_x
_atom_site_fract_y
_atom_site_fract_z
Ta1 Ta 0.183492 0.249668 0.217791
Cl5 Cl 0.0122 0.135442 0.16544
O3 O 0.215237 0.231716 0.13668
N1 N 0.245192 0.204705 0.278721
C1 C 0.366822 0.154616 0.304286
N2 N 0.098168 0.299686 0.125207
C2 C 0.307552 0.160105 0.101627
N3 N 0.335106 0.370654 0.253797
C3 C 0.304029 0.239858 0.13956
C4 C 0.595688 0.194031 0.245831
C5 C 0.285831 0.163624 0.389119
C6 C 0.493139 0.30753 0.197285
O4 O 0.15125 0.314431 0.280165
C7 C 0.412925 0.172309 0.118412
C8 C 0.297027 0.171201 0.32074
C9 C 0.598698 0.189968 0.118124
C10 C 0.393951 0.376714 0.219227
C11 C 0.230257 0.09307 0.044979
C12 C 0.49878 0.24169 0.165531
C13 C 0.337879 0.442546 0.291321
C14 C 0.146661 0.386645 0.123864
C15 C 0.156361 0.043351 0.096032
C16 C 0.39934 0.305403 0.18749
C17 C 0.299281 0.441678 0.347622
C18 C 0.470168 0.457464 0.217932
C19 C 0.597331 0.240286 0.183206
C20 C 0.473104 0.531315 0.252484
C21 C 0.179025 0.531554 0.161897
C22 C 0.41083 0.523691 0.289857
C60 C 0.220092 0.409688 0.088397
C23 C 0.357912 0.505635 0.41728
C24 C 0.132696 0.444445 0.166082
C25 C 0.262789 0.49142 0.084518
C26 C 0.408681 0.10833 0.343541
C27 C 0.335026 0.122684 0.434015
C28 C 0.313581 0.510731 0.469967
C29 C 0.402063 0.669045 0.517884
C30 C 0.239417 0.024878 0.004871
C31 C 0.480544 0.581402 0.578249
C32 C 0.400554 0.097824 0.40774
C33 C 0.330256 0.580766 0.593269
C34 C 0.37933 0.584505 0.54122
C35 C 0.153012 0.113212 -0.004498
C36 C 0.687971 0.326554 0.210659
C48 C 0.06455 0.222265 0.383485
C49 C 0.026085 0.319641 0.448454
C50 C 0.058114 0.303122 0.387338
C51 C -0.035896 0.298394 0.320042
C52 C 0.211529 0.441253 0.456052
C53 C 0.252172 0.546516 0.11924
C70 C 0.158288 0.375743 0.389467
C71 C 0.20318 0.377163 0.342159
Ta2 Ta 0.172173 0.322892 0.788314
O5 O 0.243001 0.290912 0.869407
C37 C 0.371019 0.251637 0.904546
C38 C 0.388261 0.180116 0.891189
C39 C 0.19402 0.15207 0.818459
C40 C 0.446245 0.334831 0.956503
C41 C 0.092309 0.12912 0.786228
C42 C -0.113205 0.072822 0.714425
C43 C 0.022068 0.052196 0.786287
C44 C 0.321019 0.105669 0.841178
C45 C 0.349628 0.038329 0.829
C46 C -0.096189 0.024002 0.752266
C47 C 0.219922 0.094005 0.8054
C54 C -0.267828 0.169011 0.39521
C55 C -0.372315 0.072575 0.470369
C56 C -0.267364 0.126847 0.462068
C57 C 0.471446 0.403072 0.910286
C58 C 0.413711 0.352553 1.01632
C59 C -0.071836 0.198489 0.658384
C60 C 0.555424 0.341277 0.990398
C61 C -0.182417 0.178537 0.530002
C62 C -0.160199 0.137506 0.586042
C63 C -0.135664 0.267033 0.549222
N5 N 0.219119 0.310283 0.726484
Cl1 Cl 0.27375 0.471852 0.844213
C64 C 0.268814 0.335689 0.619685
C65 C 0.269275 0.294051 0.672358
C66 C 0.368634 0.274324 0.580246
C67 C 0.319574 0.240523 0.681546
C68 C 0.365887 0.23902 0.636753
C69 C 0.319261 0.325537 0.571673
C72 C -0.072352 0.44696 0.575942
C73 C -0.037396 0.435741 0.672392
C74 C 0.101369 0.459686 0.644636
C75 C 0.424295 0.063688 0.793954
C76 C -0.017866 0.415076 0.627958
C77 C 0.260593 -0.049082 0.795219
C78 C 0.409438 0.027041 0.905264
C79 C 0.078427 0.328084 0.889786
C83 C -0.238481 0.047327 0.439652
C84 C 0.273636 0.231922 0.864253
C85 C -0.03809 0.155435 0.724953
N10 N 0.058335 0.187839 0.760312
C86 C -0.070607 0.316001 0.62247
C87 C 0.051815 0.255011 0.911921
O8 O 0.053515 0.325829 0.72435
C88 C -0.043034 0.288062 0.678398
N9 N 0.143176 0.366376 0.875722
C89 C 0.016855 0.372185 0.894846
C90 C -0.014828 0.208053 0.939142
C98 C -0.094856 0.287407 0.897651
C97 C -0.082406 0.216313 0.931297
C80 C 0.04636 0.045719 0.56675
C81 C -0.03807 -0.029371 0.549192
C82 C 0.067609 0.082975 0.517832
C80 C -0.04636 -0.045719 0.43325
C81 C 0.03807 0.029371 0.450808
C82 C -0.067609 -0.082975 0.482168
